data_4124404
loop_
_publ_author_name
'Wang, Yi-Ming'
'Bruno, Nicholas C.'
'Placeres, \'Angel L'
'Zhu, Shaolin'
'Buchwald, Stephen L.'

_publ_section_title
;
 Enantioselective Synthesis of Carbo- and Heterocycles through a
 CuH-Catalyzed Hydroalkylation Approach.
;
_journal_issue 33
_journal_name_full 'Journal of the American Chemical Society'
_journal_page_first 10524
_journal_page_last 10527
_journal_paper_doi 10.1021/jacs.5b07061
_journal_volume 137
_journal_year 2015
_chemical_absolute_configuration ad
_chemical_formula_sum 'C22 H23 N O2 S'
_chemical_formula_weight 365.47
_space_group_crystal_system orthorhombic
_space_group_IT_number 19
_space_group_name_Hall 'P 2ac 2ab'
_space_group_name_H-M_alt 'P 21 21 21'
_symmetry_space_group_name_Hall 'P 2ac 2ab'
_symmetry_space_group_name_H-M 'P 21 21 21'
_atom_sites_solution_hydrogens geom
_atom_sites_solution_primary direct
_atom_sites_solution_secondary difmap
_audit_creation_method SHELXL-2014/6
_cell_angle_alpha 90
_cell_angle_beta 90
_cell_angle_gamma 90
_cell_formula_units_Z 4
_cell_length_a 7.4509(4)
_cell_length_b 13.8684(7)
_cell_length_c 18.1247(9)
_cell_measurement_reflns_used 9961
_cell_measurement_temperature 100(2)
_cell_measurement_theta_max 36.32
_cell_measurement_theta_min 2.68
_cell_volume 1872.86(17)
_computing_cell_refinement 'SAINT 7.46A (Bruker-AXS, 2011)'
_computing_data_collection 'APEX2 v2011.4.0 (Bruker-AXS, 2011)'
_computing_data_reduction 'SAINT 7.46A (Bruker-AXS, 2011)'
_computing_molecular_graphics 'Bruker SHELXTL'
_computing_publication_material 'Bruker SHELXTL'
_computing_structure_refinement 'SHELXL-2014/6 (Sheldrick, 2014)'
_computing_structure_solution 'SHELXS-97 (Sheldrick, 2008)'
_diffrn_ambient_temperature 100(2)
_diffrn_detector_area_resol_mean 8.3
_diffrn_measured_fraction_theta_full 0.998
_diffrn_measured_fraction_theta_max 0.989
_diffrn_measurement_device_type 'Bruker Smart APEX2 CCD'
_diffrn_measurement_method '\f and \w scans'
_diffrn_radiation_type MoK\a
_diffrn_radiation_wavelength 0.71073
_diffrn_reflns_av_R_equivalents 0.0327
_diffrn_reflns_av_unetI/netI 0.0131
_diffrn_reflns_laue_measured_fraction_full 0.998
_diffrn_reflns_laue_measured_fraction_max 0.989
_diffrn_reflns_limit_h_max 12
_diffrn_reflns_limit_h_min -12
_diffrn_reflns_limit_k_max 22
_diffrn_reflns_limit_k_min -22
_diffrn_reflns_limit_l_max 26
_diffrn_reflns_limit_l_min -28
_diffrn_reflns_number 165411
_diffrn_reflns_point_group_measured_fraction_full 0.999
_diffrn_reflns_point_group_measured_fraction_max 0.988
_diffrn_reflns_theta_full 25.242
_diffrn_reflns_theta_max 35.628
_diffrn_reflns_theta_min 1.849
_diffrn_source 'I\mS micro-focus sealed tube, multilayer optics'
_exptl_absorpt_coefficient_mu 0.189
_exptl_absorpt_correction_T_max 0.7471
_exptl_absorpt_correction_T_min 0.7212
_exptl_absorpt_correction_type multi-scan
_exptl_absorpt_process_details 'SADABS (Sheldrick, 2009)'
_exptl_crystal_colour colourless
_exptl_crystal_density_diffrn 1.296
_exptl_crystal_density_method 'not measured'
_exptl_crystal_description block
_exptl_crystal_F_000 776
_exptl_crystal_size_max 0.350
_exptl_crystal_size_mid 0.250
_exptl_crystal_size_min 0.230
_refine_diff_density_max 0.369
_refine_diff_density_min -0.248
_refine_diff_density_rms 0.045
_refine_ls_abs_structure_details
; 
 Flack x determined using 3546 quotients [(I+)-(I-)]/[(I+)+(I-)] 
 (Parsons, Flack and Wagner, Acta Cryst. B69 (2013) 249-259). 
;
_refine_ls_abs_structure_Flack 0.010(7)
_refine_ls_extinction_method none
_refine_ls_goodness_of_fit_ref 1.093
_refine_ls_hydrogen_treatment constr
_refine_ls_matrix_type full
_refine_ls_number_parameters 236
_refine_ls_number_reflns 8552
_refine_ls_number_restraints 0
_refine_ls_restrained_S_all 1.093
_refine_ls_R_factor_all 0.0291
_refine_ls_R_factor_gt 0.0274
_refine_ls_shift/su_max 0.002
_refine_ls_shift/su_mean 0.000
_refine_ls_structure_factor_coef Fsqd
_refine_ls_weighting_details 'w=1/[\s^2^(Fo^2^)+(0.0482P)^2^+0.1745P] where P=(Fo^2^+2Fc^2^)/3'
_refine_ls_weighting_scheme calc
_refine_ls_wR_factor_gt 0.0779
_refine_ls_wR_factor_ref 0.0792
_reflns_Friedel_coverage 0.791
_reflns_friedel_fraction_full 0.999
_reflns_friedel_fraction_max 0.987
_reflns_number_gt 8222
_reflns_number_total 8552
_reflns_threshold_expression 'I > 2\s(I)'
_cod_data_source_file ja5b07061_si_002.cif
_cod_data_source_block X15039
_cod_database_code 4124404
_shelx_space_group_comment
; 
The symmetry employed for this shelxl refinement is uniquely defined 
by the following loop, which should always be used as a source of 
symmetry information in preference to the above space-group names. 
They are only intended as comments. 
;
_shelx_estimated_absorpt_t_min 0.937
_shelx_estimated_absorpt_t_max 0.958
_shelxl_version_number 2014/6

loop_
_space_group_symop_operation_xyz
'x, y, z'
'-x+1/2, -y, z+1/2'
'-x, y+1/2, -z+1/2'
'x+1/2, -y+1/2, -z'

loop_
_atom_site_label
_atom_site_type_symbol
_atom_site_fract_x
_atom_site_fract_y
_atom_site_fract_z
_atom_site_U_iso_or_equiv
_atom_site_adp_type
_atom_site_occupancy
_atom_site_site_symmetry_order
_atom_site_calc_flag
_atom_site_refinement_flags_posn
_atom_site_refinement_flags_adp
S1 S 1.08723(3) 0.55053(2) 0.63939(2) 0.01632(5) Uani 1 1 d . .
O1 O 1.17063(11) 0.56119(6) 0.71050(5) 0.02214(15) Uani 1 1 d . .
O2 O 1.18874(12) 0.57208(6) 0.57408(5) 0.02228(16) Uani 1 1 d . .
N1 N 0.91170(12) 0.62144(6) 0.63873(5) 0.01735(14) Uani 1 1 d . .
C1 C 0.57913(13) 0.72789(6) 0.63732(6) 0.01689(15) Uani 1 1 d . .
H1 H 0.4914 0.6734 0.6401 0.020 Uiso 1 1 calc R U
C2 C 0.69931(14) 0.72287(7) 0.70620(6) 0.01691(16) Uani 1 1 d . .
H2 H 0.7884 0.7767 0.7036 0.020 Uiso 1 1 calc R U
C3 C 0.80200(14) 0.62722(7) 0.70613(6) 0.01766(17) Uani 1 1 d . .
H3A H 0.8801 0.6233 0.7502 0.021 Uiso 1 1 calc R U
H3B H 0.7164 0.5727 0.7077 0.021 Uiso 1 1 calc R U
C4 C 0.80267(17) 0.62095(8) 0.57065(6) 0.0218(2) Uani 1 1 d . .
H4A H 0.7214 0.5645 0.5706 0.026 Uiso 1 1 calc R U
H4B H 0.8819 0.6165 0.5269 0.026 Uiso 1 1 calc R U
C5 C 0.69338(17) 0.71372(8) 0.56751(6) 0.02175(19) Uani 1 1 d . .
H5A H 0.6137 0.7120 0.5238 0.026 Uiso 1 1 calc R U
H5B H 0.7757 0.7693 0.5618 0.026 Uiso 1 1 calc R U
C6 C 0.59250(19) 0.73353(10) 0.77746(7) 0.0278(2) Uani 1 1 d . .
H6A H 0.5008 0.6830 0.7799 0.042 Uiso 1 1 calc R U
H6B H 0.5345 0.7969 0.7785 0.042 Uiso 1 1 calc R U
H6C H 0.6736 0.7275 0.8198 0.042 Uiso 1 1 calc R U
C7 C 0.47343(13) 0.82086(6) 0.63208(6) 0.01560(15) Uani 1 1 d . .
C8 C 0.28790(14) 0.81908(7) 0.62217(6) 0.01685(16) Uani 1 1 d . .
H8 H 0.2269 0.7590 0.6206 0.020 Uiso 1 1 calc R U
C9 C 0.19097(14) 0.90418(8) 0.61450(6) 0.01897(17) Uani 1 1 d . .
H9 H 0.0648 0.9016 0.6073 0.023 Uiso 1 1 calc R U
C10 C 0.27707(14) 0.99271(8) 0.61735(6) 0.02011(18) Uani 1 1 d . .
H10 H 0.2106 1.0508 0.6125 0.024 Uiso 1 1 calc R U
C11 C 0.46199(15) 0.99543(7) 0.62746(7) 0.0222(2) Uani 1 1 d . .
H11 H 0.5223 1.0557 0.6293 0.027 Uiso 1 1 calc R U
C12 C 0.55902(13) 0.91046(7) 0.63486(7) 0.02082(18) Uani 1 1 d . .
H12 H 0.6853 0.9133 0.6419 0.025 Uiso 1 1 calc R U
C13 C 1.01135(13) 0.43039(6) 0.63148(6) 0.01496(15) Uani 1 1 d . .
C14 C 1.01668(13) 0.38678(7) 0.56354(6) 0.01528(15) Uani 1 1 d . .
H14 H 1.0525 0.4225 0.5213 0.018 Uiso 1 1 calc R U
C15 C 0.96871(13) 0.28847(7) 0.55643(6) 0.01475(15) Uani 1 1 d . .
C16 C 0.98374(14) 0.23949(8) 0.48796(6) 0.01856(17) Uani 1 1 d . .
H16 H 1.0227 0.2735 0.4454 0.022 Uiso 1 1 calc R U
C17 C 0.94229(14) 0.14331(7) 0.48287(7) 0.02040(18) Uani 1 1 d . .
H17 H 0.9535 0.1109 0.4369 0.024 Uiso 1 1 calc R U
C18 C 0.88289(14) 0.09238(7) 0.54587(6) 0.02028(18) Uani 1 1 d . .
H18 H 0.8533 0.0260 0.5418 0.024 Uiso 1 1 calc R U
C19 C 0.86739(14) 0.13763(7) 0.61288(6) 0.01844(17) Uani 1 1 d . .
H19 H 0.8279 0.1023 0.6547 0.022 Uiso 1 1 calc R U
C20 C 0.91006(13) 0.23720(7) 0.62008(5) 0.01527(15) Uani 1 1 d . .
C21 C 0.89840(14) 0.28613(7) 0.68855(6) 0.01783(16) Uani 1 1 d . .
H21 H 0.8545 0.2529 0.7307 0.021 Uiso 1 1 calc R U
C22 C 0.94966(14) 0.38094(7) 0.69492(6) 0.01796(17) Uani 1 1 d . .
H22 H 0.9438 0.4128 0.7412 0.022 Uiso 1 1 calc R U

loop_
_atom_site_aniso_label
_atom_site_aniso_U_11
_atom_site_aniso_U_22
_atom_site_aniso_U_33
_atom_site_aniso_U_23
_atom_site_aniso_U_13
_atom_site_aniso_U_12
S1 0.01743(9) 0.01466(9) 0.01688(11) -0.00349(8) 0.00089(8) 0.00018(7)
O1 0.0210(3) 0.0236(4) 0.0218(4) -0.0071(3) -0.0054(3) 0.0024(3)
O2 0.0245(3) 0.0183(3) 0.0241(4) -0.0034(3) 0.0077(3) -0.0035(3)
N1 0.0213(3) 0.0166(3) 0.0141(3) -0.0021(3) -0.0001(3) 0.0043(3)
C1 0.0189(3) 0.0141(3) 0.0177(4) -0.0004(3) -0.0015(4) 0.0006(3)
C2 0.0191(4) 0.0177(4) 0.0140(4) -0.0006(3) 0.0009(3) 0.0030(3)
C3 0.0199(4) 0.0181(4) 0.0149(4) 0.0000(3) 0.0010(3) 0.0027(3)
C4 0.0306(5) 0.0200(4) 0.0147(5) -0.0037(3) -0.0043(4) 0.0075(4)
C5 0.0312(5) 0.0203(4) 0.0138(4) -0.0011(3) -0.0016(4) 0.0079(4)
C6 0.0310(5) 0.0348(6) 0.0175(5) 0.0039(4) 0.0068(4) 0.0133(5)
C7 0.0162(3) 0.0148(3) 0.0158(4) 0.0001(3) -0.0003(3) 0.0000(3)
C8 0.0172(4) 0.0182(4) 0.0151(4) 0.0005(3) -0.0010(3) -0.0019(3)
C9 0.0165(4) 0.0228(4) 0.0176(4) -0.0004(3) -0.0003(3) 0.0019(3)
C10 0.0203(4) 0.0192(4) 0.0209(5) -0.0021(3) 0.0000(3) 0.0040(3)
C11 0.0208(4) 0.0151(4) 0.0306(6) -0.0011(4) -0.0009(4) 0.0010(3)
C12 0.0165(4) 0.0160(4) 0.0300(5) 0.0003(4) -0.0014(4) -0.0004(3)
C13 0.0161(3) 0.0144(3) 0.0144(4) -0.0007(3) 0.0006(3) 0.0009(3)
C14 0.0165(3) 0.0154(3) 0.0139(4) -0.0003(3) 0.0017(3) -0.0011(3)
C15 0.0144(3) 0.0149(3) 0.0150(4) -0.0002(3) 0.0001(3) -0.0007(3)
C16 0.0206(4) 0.0187(4) 0.0164(4) -0.0027(3) 0.0017(3) -0.0030(3)
C17 0.0214(4) 0.0186(4) 0.0213(5) -0.0047(3) -0.0013(3) -0.0019(3)
C18 0.0198(4) 0.0155(4) 0.0255(5) 0.0003(3) -0.0059(3) -0.0011(3)
C19 0.0173(4) 0.0167(4) 0.0213(5) 0.0045(3) -0.0041(3) -0.0014(3)
C20 0.0140(3) 0.0162(3) 0.0155(4) 0.0022(3) -0.0016(3) -0.0001(3)
C21 0.0203(4) 0.0193(4) 0.0139(4) 0.0032(3) 0.0008(3) 0.0003(3)
C22 0.0213(4) 0.0193(4) 0.0133(4) 0.0003(3) 0.0009(3) 0.0017(3)

loop_
_atom_type_symbol
_atom_type_description
_atom_type_scat_dispersion_real
_atom_type_scat_dispersion_imag
_atom_type_scat_source
C C 0.0033 0.0016 'International Tables Vol C Tables 4.2.6.8 and 6.1.1.4'
H H 0.0000 0.0000 'International Tables Vol C Tables 4.2.6.8 and 6.1.1.4'
N N 0.0061 0.0033 'International Tables Vol C Tables 4.2.6.8 and 6.1.1.4'
O O 0.0106 0.0060 'International Tables Vol C Tables 4.2.6.8 and 6.1.1.4'
S S 0.1246 0.1234 'International Tables Vol C Tables 4.2.6.8 and 6.1.1.4'

loop_
_geom_angle_atom_site_label_1
_geom_angle_atom_site_label_2
_geom_angle_atom_site_label_3
_geom_angle
O2 S1 O1 119.31(5)
O2 S1 N1 106.85(5)
O1 S1 N1 106.86(5)
O2 S1 C13 107.35(5)
O1 S1 C13 107.94(5)
N1 S1 C13 108.10(5)
C3 N1 C4 112.83(8)
C3 N1 S1 118.07(7)
C4 N1 S1 116.28(7)
C7 C1 C5 110.19(8)
C7 C1 C2 113.10(8)
C5 C1 C2 109.87(8)
C7 C1 H1 107.8
C5 C1 H1 107.8
C2 C1 H1 107.8
C6 C2 C3 110.21(9)
C6 C2 C1 112.30(9)
C3 C2 C1 109.23(8)
C6 C2 H2 108.3
C3 C2 H2 108.3
C1 C2 H2 108.3
N1 C3 C2 108.98(8)
N1 C3 H3A 109.9
C2 C3 H3A 109.9
N1 C3 H3B 109.9
C2 C3 H3B 109.9
H3A C3 H3B 108.3
N1 C4 C5 108.73(8)
N1 C4 H4A 109.9
C5 C4 H4A 109.9
N1 C4 H4B 109.9
C5 C4 H4B 109.9
H4A C4 H4B 108.3
C4 C5 C1 111.90(9)
C4 C5 H5A 109.2
C1 C5 H5A 109.2
C4 C5 H5B 109.2
C1 C5 H5B 109.2
H5A C5 H5B 107.9
C2 C6 H6A 109.5
C2 C6 H6B 109.5
H6A C6 H6B 109.5
C2 C6 H6C 109.5
H6A C6 H6C 109.5
H6B C6 H6C 109.5
C8 C7 C12 118.22(9)
C8 C7 C1 120.58(8)
C12 C7 C1 121.17(9)
C9 C8 C7 120.85(9)
C9 C8 H8 119.6
C7 C8 H8 119.6
C10 C9 C8 120.51(9)
C10 C9 H9 119.7
C8 C9 H9 119.7
C9 C10 C11 119.18(10)
C9 C10 H10 120.4
C11 C10 H10 120.4
C12 C11 C10 120.36(10)
C12 C11 H11 119.8
C10 C11 H11 119.8
C11 C12 C7 120.89(9)
C11 C12 H12 119.6
C7 C12 H12 119.6
C14 C13 C22 121.65(9)
C14 C13 S1 118.65(7)
C22 C13 S1 119.69(8)
C13 C14 C15 119.93(9)
C13 C14 H14 120.0
C15 C14 H14 120.0
C14 C15 C16 121.38(9)
C14 C15 C20 119.00(9)
C16 C15 C20 119.59(9)
C17 C16 C15 120.42(10)
C17 C16 H16 119.8
C15 C16 H16 119.8
C16 C17 C18 120.11(10)
C16 C17 H17 119.9
C18 C17 H17 119.9
C19 C18 C17 120.86(9)
C19 C18 H18 119.6
C17 C18 H18 119.6
C18 C19 C20 120.42(9)
C18 C19 H19 119.8
C20 C19 H19 119.8
C21 C20 C19 122.09(9)
C21 C20 C15 119.29(8)
C19 C20 C15 118.61(9)
C22 C21 C20 120.98(9)
C22 C21 H21 119.5
C20 C21 H21 119.5
C21 C22 C13 119.05(9)
C21 C22 H22 120.5
C13 C22 H22 120.5

loop_
_geom_bond_atom_site_label_1
_geom_bond_atom_site_label_2
_geom_bond_distance
S1 O2 1.4362(9)
S1 O1 1.4384(9)
S1 N1 1.6363(9)
S1 C13 1.7653(9)
N1 C3 1.4721(14)
N1 C4 1.4774(14)
C1 C7 1.5139(13)
C1 C5 1.5375(15)
C1 C2 1.5379(15)
C1 H1 1.0000
C2 C6 1.5243(15)
C2 C3 1.5314(14)
C2 H2 1.0000
C3 H3A 0.9900
C3 H3B 0.9900
C4 C5 1.5237(15)
C4 H4A 0.9900
C4 H4B 0.9900
C5 H5A 0.9900
C5 H5B 0.9900
C6 H6A 0.9800
C6 H6B 0.9800
C6 H6C 0.9800
C7 C8 1.3942(14)
C7 C12 1.3976(13)
C8 C9 1.3906(15)
C8 H8 0.9500
C9 C10 1.3862(16)
C9 H9 0.9500
C10 C11 1.3904(15)
C10 H10 0.9500
C11 C12 1.3890(14)
C11 H11 0.9500
C12 H12 0.9500
C13 C14 1.3724(13)
C13 C22 1.4156(14)
C14 C15 1.4154(13)
C14 H14 0.9500
C15 C16 1.4191(14)
C15 C20 1.4238(13)
C16 C17 1.3723(14)
C16 H16 0.9500
C17 C18 1.4137(16)
C17 H17 0.9500
C18 C19 1.3719(16)
C18 H18 0.9500
C19 C20 1.4230(14)
C19 H19 0.9500
C20 C21 1.4171(14)
C21 C22 1.3740(14)
C21 H21 0.9500
C22 H22 0.9500
